data_4107055
loop_
_publ_author_name
'Ajay Venugopal'
'Waldemar Fegler'
'Thomas P. Spaniol'
'Laurent Maron'
'Jun Okuda'

_publ_contact_author
;       Jun Okuda
        Institute of Inorganic Chemistry
        RWTH Aachen University
        Landoltweg 1
        D-52056 Aachen
        Germany
;
_publ_contact_author_email jun.okuda@ac.rwth-aachen.de
_publ_contact_author_fax '+49 241 80 92644'
_publ_contact_author_phone '+49 241 80 94645'
_publ_section_title
;
 Dihydrogen Addition in a Dinuclear Rare-Earth Metal Hydride Complex
 Supported by a Metalated TREN Ligand
;
_journal_name_full 'Journal of the American Chemical Society'
_journal_page_first 17574
_journal_page_last 17577
_journal_paper_doi 10.1021/ja207180x
_journal_volume 133
_journal_year 2011
_chemical_formula_moiety 'C24 H60 Lu2 N8, 2(C32 H12 B F24), 2(C4 H10 O)'
_chemical_formula_sum 'C96 H104 B2 F48 Lu2 N8 O2'
_chemical_formula_weight 2685.43
_chemical_name_systematic
;
 ?
;
_space_group_IT_number 2
_symmetry_cell_setting triclinic
_symmetry_space_group_name_Hall '-P 1'
_symmetry_space_group_name_H-M 'P -1'
_atom_sites_solution_hydrogens geom
_atom_sites_solution_primary direct
_atom_sites_solution_secondary difmap
_audit_creation_method SHELXL-97
_cell_angle_alpha 69.4343(12)
_cell_angle_beta 71.3166(13)
_cell_angle_gamma 81.3633(13)
_cell_formula_units_Z 1
_cell_length_a 12.7280(4)
_cell_length_b 13.8763(5)
_cell_length_c 17.1508(6)
_cell_measurement_reflns_used 6643
_cell_measurement_temperature 100(2)
_cell_measurement_theta_max 28.9
_cell_measurement_theta_min 3.1
_cell_volume 2684.21(16)
_computing_cell_refinement 'Bruker SMART (2001)'
_computing_data_collection 'Bruker SMART (2001)'
_computing_data_reduction 'Bruker SAINT+ (1999)'
_computing_molecular_graphics 'ORTEP-III (Farrugia, 1999)'
_computing_structure_refinement 'SHELXL-97 (Sheldrick, 1997)'
_computing_structure_solution 'SIR-92 (Altomare 1992)'
_diffrn_ambient_temperature 100(2)
_diffrn_measured_fraction_theta_full 0.998
_diffrn_measured_fraction_theta_max 0.814
_diffrn_measurement_device_type 'APEX Area Detector'
_diffrn_measurement_method 'omega scans'
_diffrn_radiation_monochromator 'multilayer optics'
_diffrn_radiation_source 'INCOATEC microsource'
_diffrn_radiation_type MoK\a
_diffrn_radiation_wavelength 0.71073
_diffrn_reflns_av_R_equivalents 0.1579
_diffrn_reflns_av_sigmaI/netI 0.1710
_diffrn_reflns_limit_h_max 24
_diffrn_reflns_limit_h_min -23
_diffrn_reflns_limit_k_max 26
_diffrn_reflns_limit_k_min -23
_diffrn_reflns_limit_l_max 29
_diffrn_reflns_limit_l_min -29
_diffrn_reflns_number 104006
_diffrn_reflns_theta_full 30.00
_diffrn_reflns_theta_max 42.49
_diffrn_reflns_theta_min 2.05
_exptl_absorpt_coefficient_mu 1.962
_exptl_absorpt_correction_T_max 0.7314
_exptl_absorpt_correction_T_min 0.6610
_exptl_absorpt_correction_type multi-scan
_exptl_absorpt_process_details 'Platon Mulabs'
_exptl_crystal_colour colourless
_exptl_crystal_density_diffrn 1.661
_exptl_crystal_description block
_exptl_crystal_F_000 1336
_exptl_crystal_size_max 0.23
_exptl_crystal_size_mid 0.17
_exptl_crystal_size_min 0.17
_refine_diff_density_max 2.774
_refine_diff_density_min -2.484
_refine_diff_density_rms 0.141
_refine_ls_extinction_method none
_refine_ls_goodness_of_fit_ref 0.801
_refine_ls_hydrogen_treatment mixed
_refine_ls_matrix_type full
_refine_ls_number_parameters 892
_refine_ls_number_reflns 31416
_refine_ls_number_restraints 45
_refine_ls_restrained_S_all 0.806
_refine_ls_R_factor_all 0.1017
_refine_ls_R_factor_gt 0.0506
_refine_ls_shift/su_max 0.003
_refine_ls_shift/su_mean 0.000
_refine_ls_structure_factor_coef Fsqd
_refine_ls_weighting_details 'calc w=1/[\s^2^(Fo^2^)+(0.0000P)^2^+0.0000P] where P=(Fo^2^+2Fc^2^)/3'
_refine_ls_weighting_scheme calc
_refine_ls_wR_factor_gt 0.0873
_refine_ls_wR_factor_ref 0.0986
_reflns_number_gt 17218
_reflns_number_total 31416
_reflns_threshold_expression >2sigma(I)
_cod_data_source_file ja207180x_si_002_3.cif
_cod_data_source_block 3-Lu
_cod_original_sg_symbol_Hall -P1
_cod_database_code 4107055

loop_
_symmetry_equiv_pos_as_xyz
'x, y, z'
'-x, -y, -z'

loop_
_atom_site_label
_atom_site_type_symbol
_atom_site_fract_x
_atom_site_fract_y
_atom_site_fract_z
_atom_site_U_iso_or_equiv
_atom_site_adp_type
_atom_site_occupancy
_atom_site_symmetry_multiplicity
_atom_site_calc_flag
_atom_site_refinement_flags
_atom_site_disorder_assembly
_atom_site_disorder_group
Lu1 Lu 0.510990(8) 0.106097(8) 0.529903(6) 0.01969(3) Uani 1 1 d . . .
H1 H 0.437(2) -0.026(2) 0.5616(16) 0.024 Uiso 1 1 d . . .
O1 O 0.7975(2) 0.62720(19) 0.87191(15) 0.0508(6) Uani 1 1 d . . .
N1 N 0.5967(2) 0.24708(18) 0.40658(14) 0.0304(5) Uani 1 1 d . C .
N2 N 0.35710(19) 0.12016(18) 0.65101(14) 0.0290(5) Uani 1 1 d . C .
N3 N 0.6627(3) 0.0265(2) 0.5945(2) 0.0507(7) Uani 1 1 d DU C .
N4 N 0.56041(19) 0.22953(18) 0.58676(14) 0.0293(5) Uani 1 1 d . C .
F1 F 0.52665(19) 0.5434(2) 0.22221(15) 0.0753(8) Uani 1 1 d . . .
F2 F 0.62664(19) 0.5865(3) 0.09078(16) 0.0887(10) Uani 1 1 d . . .
F3 F 0.58763(17) 0.69151(18) 0.16081(14) 0.0593(6) Uani 1 1 d . . .
F4A F 0.2346(5) 0.7052(8) -0.0769(4) 0.0487(16) Uani 0.62(2) 1 d PU A -1
F5A F 0.3971(7) 0.6272(7) -0.1004(5) 0.0598(17) Uani 0.62(2) 1 d PU A -1
F6A F 0.3810(8) 0.7905(7) -0.1336(3) 0.0572(19) Uani 0.62(2) 1 d PU A -1
F4B F 0.2505(11) 0.6650(11) -0.0692(7) 0.049(2) Uani 0.38(2) 1 d PU A -2
F5B F 0.4210(8) 0.6691(12) -0.1183(6) 0.051(3) Uani 0.38(2) 1 d PU A -2
F6B F 0.3345(13) 0.8119(8) -0.1239(7) 0.058(3) Uani 0.38(2) 1 d PU A -2
F7 F 0.42244(18) 1.1063(2) 0.01385(13) 0.0711(8) Uani 1 1 d . . .
F8 F 0.47661(16) 1.01666(17) 0.12230(14) 0.0585(6) Uani 1 1 d . . .
F9 F 0.4072(2) 1.16799(19) 0.11463(18) 0.0823(8) Uani 1 1 d . . .
F10 F -0.08211(18) 1.14231(19) 0.20684(15) 0.0666(7) Uani 1 1 d . . .
F11 F -0.06574(18) 1.07042(16) 0.33398(12) 0.0558(5) Uani 1 1 d . . .
F12 F 0.01487(18) 1.21013(15) 0.25391(13) 0.0555(5) Uani 1 1 d . . .
F13 F -0.09183(16) 0.46495(13) 0.28006(12) 0.0471(5) Uani 1 1 d . . .
F14 F -0.24263(18) 0.54283(16) 0.32441(13) 0.0630(6) Uani 1 1 d . . .
F15 F -0.20265(18) 0.51847(14) 0.20202(12) 0.0512(6) Uani 1 1 d . . .
F16 F -0.14077(16) 0.99550(14) 0.05673(11) 0.0428(4) Uani 1 1 d . . .
F17 F -0.25079(18) 0.89218(18) 0.05915(15) 0.0764(9) Uani 1 1 d . . .
F18 F -0.08703(19) 0.90954(15) -0.03044(10) 0.0527(5) Uani 1 1 d . . .
F19 F 0.30940(15) 0.45411(14) 0.47997(12) 0.0455(5) Uani 1 1 d . . .
F20 F 0.14999(16) 0.39057(14) 0.54940(11) 0.0467(5) Uani 1 1 d . . .
F21 F 0.2242(2) 0.39712(14) 0.41711(12) 0.0565(6) Uani 1 1 d . . .
F22A F -0.0451(3) 0.6884(3) 0.62029(15) 0.0621(10) Uani 0.816(7) 1 d P B -1
F23A F -0.1034(3) 0.8010(2) 0.52081(15) 0.0499(9) Uani 0.816(7) 1 d P B -1
F24A F 0.0453(3) 0.8257(3) 0.5402(2) 0.0797(18) Uani 0.816(7) 1 d P B -1
F22B F -0.0851(14) 0.7113(14) 0.5968(11) 0.068(5) Uani 0.184(7) 1 d PU B -2
F23B F -0.0255(16) 0.8485(11) 0.5085(7) 0.064(6) Uani 0.184(7) 1 d P B -2
F24B F 0.0659(9) 0.7480(9) 0.5896(7) 0.036(3) Uani 0.184(7) 1 d P B -2
B1 B 0.1475(2) 0.7719(2) 0.21822(16) 0.0195(5) Uani 1 1 d . . .
C1A C 0.4774(4) 0.2479(4) 0.4167(3) 0.0338(12) Uani 0.572(3) 1 d P C -1
H1A H 0.4578 0.2324 0.3710 0.041 Uiso 0.572(3) 1 calc PR C -1
H1B H 0.4314 0.3055 0.4337 0.041 Uiso 0.572(3) 1 calc PR C -1
C2A C 0.6711(6) 0.2425(5) 0.3204(3) 0.0445(15) Uani 0.572(3) 1 d P C -1
H2A H 0.6698 0.3101 0.2761 0.067 Uiso 0.572(3) 1 calc PR C -1
H2B H 0.6452 0.1910 0.3045 0.067 Uiso 0.572(3) 1 calc PR C -1
H2C H 0.7471 0.2234 0.3242 0.067 Uiso 0.572(3) 1 calc PR C -1
C3A C 0.2484(4) 0.1294(4) 0.6296(3) 0.0324(11) Uani 0.572(3) 1 d P C -1
H3A H 0.2401 0.0675 0.6174 0.049 Uiso 0.572(3) 1 calc PR C -1
H3B H 0.2485 0.1901 0.5784 0.049 Uiso 0.572(3) 1 calc PR C -1
H3C H 0.1865 0.1366 0.6791 0.049 Uiso 0.572(3) 1 calc PR C -1
C4A C 0.3505(5) 0.0351(5) 0.7311(3) 0.0392(13) Uani 0.572(3) 1 d P C -1
H4A H 0.2862 0.0470 0.7772 0.059 Uiso 0.572(3) 1 calc PR C -1
H4B H 0.4183 0.0298 0.7479 0.059 Uiso 0.572(3) 1 calc PR C -1
H4C H 0.3424 -0.0291 0.7222 0.059 Uiso 0.572(3) 1 calc PR C -1
C5A C 0.6645(5) -0.0785(4) 0.6318(4) 0.0410(14) Uani 0.572(3) 1 d P C -1
H5A H 0.7354 -0.1025 0.6446 0.062 Uiso 0.572(3) 1 calc PR C -1
H5B H 0.6557 -0.1103 0.5916 0.062 Uiso 0.572(3) 1 calc PR C -1
H5C H 0.6036 -0.0978 0.6859 0.062 Uiso 0.572(3) 1 calc PR C -1
C6A C 0.7738(5) 0.0429(4) 0.5069(4) 0.0460(12) Uani 0.572(3) 1 d PDU C -1
H6A H 0.7837 0.1167 0.4759 0.069 Uiso 0.572(3) 1 calc PR C -1
H6B H 0.7628 0.0099 0.4683 0.069 Uiso 0.572(3) 1 calc PR C -1
H6C H 0.8399 0.0117 0.5253 0.069 Uiso 0.572(3) 1 calc PR C -1
C7A C 0.6303(6) 0.3295(6) 0.4257(5) 0.0323(14) Uani 0.572(3) 1 d P C -1
H7A H 0.6197 0.3960 0.3815 0.039 Uiso 0.572(3) 1 calc PR C -1
H7B H 0.7103 0.3193 0.4216 0.039 Uiso 0.572(3) 1 calc PR C -1
C8A C 0.5644(5) 0.3346(4) 0.5164(4) 0.0338(12) Uani 0.572(3) 1 d P C -1
H8A H 0.5990 0.3836 0.5301 0.041 Uiso 0.572(3) 1 calc PR C -1
H8B H 0.4877 0.3610 0.5162 0.041 Uiso 0.572(3) 1 calc PR C -1
C9A C 0.3616(8) 0.2233(6) 0.6637(5) 0.0329(15) Uani 0.572(3) 1 d P C -1
H9A H 0.3436 0.2808 0.6152 0.039 Uiso 0.572(3) 1 calc PR C -1
H9B H 0.3064 0.2261 0.7188 0.039 Uiso 0.572(3) 1 calc PR C -1
C10A C 0.4773(5) 0.2339(5) 0.6662(4) 0.0327(13) Uani 0.572(3) 1 d P C -1
H10A H 0.4806 0.3004 0.6745 0.039 Uiso 0.572(3) 1 calc PR C -1
H10B H 0.4935 0.1778 0.7162 0.039 Uiso 0.572(3) 1 calc PR C -1
C11A C 0.6911(17) 0.0870(15) 0.6394(13) 0.036(3) Uani 0.572(3) 1 d P C -1
H11A H 0.7702 0.0723 0.6377 0.043 Uiso 0.572(3) 1 calc PR C -1
H11B H 0.6463 0.0645 0.7012 0.043 Uiso 0.572(3) 1 calc PR C -1
C12A C 0.6722(5) 0.2017(4) 0.6011(4) 0.0350(12) Uani 0.572(3) 1 d P C -1
H12A H 0.6799 0.2359 0.6407 0.042 Uiso 0.572(3) 1 calc PR C -1
H12B H 0.7300 0.2276 0.5449 0.042 Uiso 0.572(3) 1 calc PR C -1
C1B C 0.3276(5) 0.1681(5) 0.5714(4) 0.0273(13) Uani 0.428(3) 1 d P C -2
H1C H 0.3159 0.2440 0.5536 0.033 Uiso 0.428(3) 1 calc PR C -2
H1D H 0.2713 0.1334 0.5632 0.033 Uiso 0.428(3) 1 calc PR C -2
C2B C 0.2852(7) 0.0358(6) 0.7147(4) 0.0397(18) Uani 0.428(3) 1 d P C -2
H2D H 0.3054 0.0116 0.7692 0.060 Uiso 0.428(3) 1 calc PR C -2
H2E H 0.2951 -0.0211 0.6914 0.060 Uiso 0.428(3) 1 calc PR C -2
H2F H 0.2075 0.0611 0.7257 0.060 Uiso 0.428(3) 1 calc PR C -2
C3B C 0.5293(7) 0.2764(6) 0.3401(4) 0.0406(18) Uani 0.428(3) 1 d P C -2
H3D H 0.4517 0.2923 0.3683 0.061 Uiso 0.428(3) 1 calc PR C -2
H3E H 0.5329 0.2186 0.3189 0.061 Uiso 0.428(3) 1 calc PR C -2
H3F H 0.5605 0.3369 0.2911 0.061 Uiso 0.428(3) 1 calc PR C -2
C4B C 0.7112(6) 0.2258(6) 0.3640(5) 0.0391(17) Uani 0.428(3) 1 d P C -2
H4D H 0.7381 0.2835 0.3108 0.059 Uiso 0.428(3) 1 calc PR C -2
H4E H 0.7169 0.1628 0.3491 0.059 Uiso 0.428(3) 1 calc PR C -2
H4F H 0.7562 0.2165 0.4032 0.059 Uiso 0.428(3) 1 calc PR C -2
C5B C 0.5855(6) -0.0542(6) 0.6950(4) 0.0357(16) Uani 0.428(3) 1 d PD C -2
H5D H 0.6358 -0.0935 0.7291 0.053 Uiso 0.428(3) 1 calc PR C -2
H5E H 0.5453 -0.1018 0.6852 0.053 Uiso 0.428(3) 1 calc PR C -2
H5F H 0.5324 -0.0123 0.7267 0.053 Uiso 0.428(3) 1 calc PR C -2
C6B C 0.7268(6) -0.0469(6) 0.5643(5) 0.0392(17) Uani 0.428(3) 1 d P C -2
H6D H 0.7766 -0.0144 0.5063 0.059 Uiso 0.428(3) 1 calc PR C -2
H6E H 0.6795 -0.0938 0.5606 0.059 Uiso 0.428(3) 1 calc PR C -2
H6F H 0.7708 -0.0857 0.6039 0.059 Uiso 0.428(3) 1 calc PR C -2
C7B C 0.3726(9) 0.1898(8) 0.6934(7) 0.038(2) Uani 0.428(3) 1 d P C -2
H7C H 0.3985 0.1488 0.7445 0.045 Uiso 0.428(3) 1 calc PR C -2
H7D H 0.3000 0.2235 0.7147 0.045 Uiso 0.428(3) 1 calc PR C -2
C8B C 0.4525(7) 0.2700(7) 0.6361(6) 0.038(2) Uani 0.428(3) 1 d P C -2
H8C H 0.4686 0.3055 0.6717 0.046 Uiso 0.428(3) 1 calc PR C -2
H8D H 0.4178 0.3217 0.5938 0.046 Uiso 0.428(3) 1 calc PR C -2
C9B C 0.5831(8) 0.3378(8) 0.4392(7) 0.040(2) Uani 0.428(3) 1 d P C -2
H9C H 0.6251 0.3958 0.3922 0.048 Uiso 0.428(3) 1 calc PR C -2
H9D H 0.5038 0.3605 0.4539 0.048 Uiso 0.428(3) 1 calc PR C -2
C10B C 0.6225(8) 0.3125(6) 0.5163(6) 0.046(2) Uani 0.428(3) 1 d P C -2
H10C H 0.7024 0.2917 0.5016 0.055 Uiso 0.428(3) 1 calc PR C -2
H10D H 0.6133 0.3741 0.5348 0.055 Uiso 0.428(3) 1 calc PR C -2
C11B C 0.696(2) 0.093(2) 0.6231(18) 0.038(5) Uani 0.428(3) 1 d P C -2
H11C H 0.7584 0.1308 0.5747 0.046 Uiso 0.428(3) 1 calc PR C -2
H11D H 0.7286 0.0510 0.6705 0.046 Uiso 0.428(3) 1 calc PR C -2
C12B C 0.6228(7) 0.1701(7) 0.6544(6) 0.0416(19) Uani 0.428(3) 1 d P C -2
H12C H 0.6659 0.2180 0.6622 0.050 Uiso 0.428(3) 1 calc PR C -2
H12D H 0.5694 0.1366 0.7112 0.050 Uiso 0.428(3) 1 calc PR C -2
C13 C 0.2523(2) 0.72690(18) 0.15495(14) 0.0202(5) Uani 1 1 d . . .
C14 C 0.3528(2) 0.6910(2) 0.17418(15) 0.0227(5) Uani 1 1 d . . .
H14 H 0.3590 0.6900 0.2282 0.027 Uiso 1 1 calc R . .
C15 C 0.4435(2) 0.6570(2) 0.11858(16) 0.0258(5) Uani 1 1 d . . .
C16 C 0.4409(2) 0.6603(2) 0.03699(16) 0.0286(5) Uani 1 1 d . . .
H16 H 0.5031 0.6378 -0.0019 0.034 Uiso 1 1 calc R . .
C17 C 0.3428(2) 0.6982(2) 0.01516(15) 0.0267(5) Uani 1 1 d . A .
C18 C 0.2520(2) 0.72997(19) 0.07206(14) 0.0224(5) Uani 1 1 d . . .
H18 H 0.1866 0.7549 0.0546 0.027 Uiso 1 1 calc R . .
C19 C 0.5462(2) 0.6190(3) 0.14599(19) 0.0355(6) Uani 1 1 d . . .
C20 C 0.3374(3) 0.7071(3) -0.07314(18) 0.0395(7) Uani 1 1 d . . .
C21 C 0.1649(2) 0.89345(18) 0.19925(13) 0.0192(4) Uani 1 1 d . . .
C22 C 0.2677(2) 0.93923(19) 0.15687(14) 0.0217(5) Uani 1 1 d . . .
H22 H 0.3300 0.8992 0.1349 0.026 Uiso 1 1 calc R . .
C23 C 0.2819(2) 1.0411(2) 0.14570(16) 0.0264(5) Uani 1 1 d . . .
C24 C 0.1944(2) 1.1030(2) 0.17641(16) 0.0275(6) Uani 1 1 d . . .
H24 H 0.2045 1.1724 0.1693 0.033 Uiso 1 1 calc R . .
C25 C 0.0913(2) 1.0602(2) 0.21791(15) 0.0242(5) Uani 1 1 d . . .
C26 C 0.0775(2) 0.9587(2) 0.22746(14) 0.0224(5) Uani 1 1 d . . .
H26 H 0.0052 0.9326 0.2545 0.027 Uiso 1 1 calc R . .
C27 C 0.3949(3) 1.0842(2) 0.0983(2) 0.0395(7) Uani 1 1 d . . .
C28 C -0.0081(3) 1.1220(2) 0.25163(19) 0.0369(7) Uani 1 1 d . . .
C29 C 0.03393(19) 0.75658(19) 0.19868(13) 0.0183(4) Uani 1 1 d . . .
C30 C -0.0157(2) 0.66160(19) 0.23359(14) 0.0204(5) Uani 1 1 d . . .
H30 H 0.0120 0.6069 0.2748 0.025 Uiso 1 1 calc R . .
C31 C -0.1047(2) 0.6443(2) 0.20999(14) 0.0224(5) Uani 1 1 d . . .
C32 C -0.1483(2) 0.7221(2) 0.15069(14) 0.0233(5) Uani 1 1 d . . .
H32 H -0.2085 0.7104 0.1341 0.028 Uiso 1 1 calc R . .
C33 C -0.1015(2) 0.8174(2) 0.11635(14) 0.0230(5) Uani 1 1 d . . .
C34 C -0.0118(2) 0.8343(2) 0.13881(14) 0.0227(5) Uani 1 1 d . . .
H34 H 0.0194 0.9002 0.1130 0.027 Uiso 1 1 calc R . .
C35 C -0.1588(2) 0.5431(2) 0.25252(17) 0.0313(6) Uani 1 1 d . . .
C36 C -0.1454(2) 0.9033(2) 0.05090(17) 0.0342(7) Uani 1 1 d . . .
C37 C 0.13302(19) 0.70806(19) 0.32338(14) 0.0200(5) Uani 1 1 d . . .
C38 C 0.1725(2) 0.60666(19) 0.35344(15) 0.0218(5) Uani 1 1 d . . .
H38 H 0.2116 0.5724 0.3126 0.026 Uiso 1 1 calc R . .
C39 C 0.1560(2) 0.5539(2) 0.44252(16) 0.0256(5) Uani 1 1 d . . .
C40 C 0.0971(2) 0.5999(2) 0.50394(16) 0.0280(6) Uani 1 1 d . . .
H40 H 0.0856 0.5640 0.5642 0.034 Uiso 1 1 calc R . .
C41 C 0.0556(2) 0.6987(2) 0.47572(15) 0.0267(5) Uani 1 1 d . B .
C42 C 0.0743(2) 0.7523(2) 0.38689(14) 0.0228(5) Uani 1 1 d . . .
H42 H 0.0458 0.8213 0.3693 0.027 Uiso 1 1 calc R . .
C43 C 0.2088(3) 0.4498(2) 0.47086(18) 0.0328(6) Uani 1 1 d . . .
C44 C -0.0090(3) 0.7532(3) 0.53935(18) 0.0385(7) Uani 1 1 d . . .
C45 C 0.9011(5) 0.6289(4) 0.9635(3) 0.0837(15) Uani 1 1 d . . .
H45A H 0.9553 0.6780 0.9191 0.126 Uiso 1 1 calc R . .
H45B H 0.9358 0.5821 1.0072 0.126 Uiso 1 1 calc R . .
H45C H 0.8375 0.6664 0.9916 0.126 Uiso 1 1 calc R . .
C46 C 0.8638(4) 0.5696(3) 0.9230(3) 0.0741(13) Uani 1 1 d . . .
H46A H 0.9294 0.5412 0.8867 0.089 Uiso 1 1 calc R . .
H46B H 0.8219 0.5109 0.9690 0.089 Uiso 1 1 calc R . .
C47 C 0.7594(4) 0.5746(3) 0.8306(3) 0.0730(13) Uani 1 1 d . . .
H47A H 0.7176 0.5148 0.8750 0.088 Uiso 1 1 calc R . .
H47B H 0.8237 0.5482 0.7918 0.088 Uiso 1 1 calc R . .
C48 C 0.6883(4) 0.6408(4) 0.7801(3) 0.0682(12) Uani 1 1 d . . .
H48A H 0.6214 0.6624 0.8190 0.102 Uiso 1 1 calc R . .
H48B H 0.6671 0.6030 0.7491 0.102 Uiso 1 1 calc R . .
H48C H 0.7283 0.7017 0.7379 0.102 Uiso 1 1 calc R . .

loop_
_atom_site_aniso_label
_atom_site_aniso_U_11
_atom_site_aniso_U_22
_atom_site_aniso_U_33
_atom_site_aniso_U_23
_atom_site_aniso_U_13
_atom_site_aniso_U_12
Lu1 0.01916(5) 0.02139(5) 0.01923(5) -0.00612(4) -0.00480(3) -0.00579(4)
O1 0.0634(17) 0.0408(14) 0.0454(13) -0.0143(11) -0.0097(12) -0.0062(12)
N1 0.0299(12) 0.0243(11) 0.0277(11) -0.0013(9) -0.0001(9) -0.0100(9)
N2 0.0272(12) 0.0312(12) 0.0273(11) -0.0107(9) -0.0026(9) -0.0063(9)
N3 0.0592(18) 0.0463(17) 0.0737(19) -0.0349(15) -0.0479(15) 0.0199(14)
N4 0.0248(11) 0.0330(13) 0.0360(12) -0.0179(10) -0.0075(9) -0.0048(9)
F1 0.0480(13) 0.0736(17) 0.0820(16) 0.0214(13) -0.0388(13) -0.0070(12)
F2 0.0454(14) 0.163(3) 0.0813(16) -0.0786(18) -0.0317(13) 0.0522(16)
F3 0.0384(11) 0.0684(15) 0.0868(15) -0.0280(12) -0.0340(11) -0.0062(10)
F4A 0.042(2) 0.081(4) 0.033(2) -0.025(2) -0.0163(16) -0.003(2)
F5A 0.081(3) 0.062(3) 0.047(3) -0.037(2) -0.015(2) 0.006(3)
F6A 0.072(4) 0.068(3) 0.0255(18) 0.0018(18) -0.014(2) -0.026(3)
F4B 0.053(4) 0.064(5) 0.040(3) -0.016(3) -0.020(3) -0.018(3)
F5B 0.052(4) 0.073(5) 0.034(3) -0.031(3) -0.009(2) 0.006(3)
F6B 0.075(5) 0.058(4) 0.032(3) 0.000(2) -0.023(3) 0.007(3)
F7 0.0459(13) 0.101(2) 0.0492(12) 0.0050(12) -0.0060(10) -0.0416(13)
F8 0.0314(10) 0.0558(13) 0.0800(14) -0.0036(11) -0.0204(10) -0.0132(9)
F9 0.0496(14) 0.0613(15) 0.143(2) -0.0531(15) -0.0029(14) -0.0300(12)
F10 0.0565(14) 0.0878(18) 0.0785(14) -0.0520(14) -0.0415(12) 0.0402(12)
F11 0.0572(13) 0.0489(13) 0.0455(11) -0.0177(9) 0.0093(9) -0.0038(10)
F12 0.0646(14) 0.0348(11) 0.0665(13) -0.0286(10) -0.0045(11) -0.0027(10)
F13 0.0558(12) 0.0263(9) 0.0626(12) 0.0039(8) -0.0373(10) -0.0116(8)
F14 0.0581(14) 0.0478(12) 0.0613(12) -0.0124(10) 0.0207(10) -0.0358(11)
F15 0.0726(14) 0.0349(10) 0.0601(11) 0.0007(9) -0.0464(11) -0.0228(10)
F16 0.0529(12) 0.0335(10) 0.0402(9) -0.0002(8) -0.0267(9) 0.0041(8)
F17 0.0503(13) 0.0701(16) 0.0891(15) 0.0405(13) -0.0547(13) -0.0314(12)
F18 0.0890(16) 0.0449(12) 0.0218(8) 0.0014(8) -0.0245(9) -0.0069(11)
F19 0.0346(10) 0.0300(9) 0.0682(12) -0.0035(9) -0.0247(9) 0.0009(8)
F20 0.0494(12) 0.0333(10) 0.0397(9) 0.0140(8) -0.0146(9) -0.0097(9)
F21 0.1038(18) 0.0274(10) 0.0473(11) -0.0098(8) -0.0411(12) 0.0081(10)
F22A 0.061(2) 0.082(2) 0.0148(11) -0.0020(12) -0.0020(11) 0.0265(16)
F23A 0.0560(19) 0.0555(18) 0.0376(13) -0.0203(12) -0.0176(12) 0.0209(14)
F24A 0.070(2) 0.115(4) 0.075(3) -0.075(3) 0.0139(19) -0.035(2)
F22B 0.065(6) 0.066(6) 0.064(6) -0.027(4) 0.001(4) -0.009(4)
F23B 0.103(15) 0.066(9) 0.027(5) -0.033(6) -0.028(7) 0.049(10)
F24B 0.058(7) 0.026(6) 0.039(6) -0.022(5) -0.023(5) 0.009(4)
B1 0.0188(12) 0.0232(13) 0.0161(11) -0.0027(10) -0.0066(9) -0.0053(10)
C1A 0.038(3) 0.026(2) 0.036(3) -0.003(2) -0.016(2) -0.003(2)
C2A 0.061(4) 0.032(3) 0.026(3) -0.002(2) 0.001(3) -0.009(3)
C3A 0.020(2) 0.042(3) 0.037(3) -0.018(2) -0.0007(19) -0.007(2)
C4A 0.043(3) 0.048(3) 0.022(2) -0.010(2) -0.004(2) -0.005(3)
C5A 0.035(3) 0.035(3) 0.044(3) 0.006(2) -0.019(3) -0.007(2)
C6A 0.047(3) 0.030(3) 0.079(3) -0.018(3) -0.0435(17) 0.004(2)
C7A 0.034(3) 0.027(3) 0.028(3) -0.003(2) -0.001(3) -0.011(3)
C8A 0.034(3) 0.022(2) 0.049(3) -0.010(2) -0.017(3) -0.006(2)
C9A 0.036(3) 0.033(4) 0.033(4) -0.017(3) -0.010(3) 0.002(3)
C10A 0.029(3) 0.045(4) 0.039(3) -0.030(3) -0.014(2) 0.004(2)
C11A 0.049(6) 0.033(5) 0.033(6) -0.004(4) -0.028(4) -0.001(4)
C12A 0.035(3) 0.039(3) 0.047(3) -0.026(3) -0.022(3) 0.001(2)
C1B 0.028(3) 0.025(3) 0.037(3) -0.015(3) -0.013(3) 0.000(2)
C2B 0.030(4) 0.050(5) 0.031(4) -0.014(3) 0.007(3) -0.012(3)
C3B 0.058(5) 0.033(4) 0.025(3) -0.003(3) -0.012(3) -0.004(3)
C4B 0.032(4) 0.034(4) 0.043(4) -0.011(3) 0.001(3) -0.007(3)
C5B 0.043(4) 0.042(4) 0.026(3) -0.011(3) -0.014(3) -0.004(3)
C6B 0.039(4) 0.046(4) 0.041(4) -0.024(4) -0.015(3) 0.008(3)
C7B 0.025(4) 0.041(6) 0.051(7) -0.028(5) 0.000(4) 0.001(4)
C8B 0.026(4) 0.045(5) 0.059(6) -0.034(5) -0.014(4) 0.001(3)
C9B 0.035(5) 0.020(4) 0.054(6) -0.014(3) 0.009(5) -0.011(4)
C10B 0.036(5) 0.030(4) 0.078(6) -0.022(4) -0.014(5) -0.012(4)
C11B 0.026(6) 0.065(12) 0.039(10) -0.022(8) -0.022(5) -0.004(6)
C12B 0.034(4) 0.056(5) 0.049(5) -0.033(4) -0.011(4) -0.009(4)
C13 0.0199(11) 0.0207(11) 0.0178(10) -0.0017(9) -0.0048(9) -0.0071(9)
C14 0.0210(11) 0.0267(13) 0.0203(11) -0.0054(9) -0.0059(9) -0.0059(10)
C15 0.0219(12) 0.0276(13) 0.0281(12) -0.0081(10) -0.0065(10) -0.0061(10)
C16 0.0236(13) 0.0315(14) 0.0285(12) -0.0114(11) 0.0001(10) -0.0074(11)
C17 0.0273(13) 0.0331(14) 0.0178(11) -0.0052(10) -0.0028(10) -0.0112(11)
C18 0.0237(12) 0.0237(12) 0.0182(10) -0.0026(9) -0.0060(9) -0.0067(9)
C19 0.0243(14) 0.0471(18) 0.0357(15) -0.0162(14) -0.0081(12) 0.0021(12)
C20 0.0349(16) 0.058(2) 0.0240(13) -0.0140(14) -0.0010(12) -0.0113(15)
C21 0.0217(11) 0.0225(11) 0.0141(9) -0.0021(8) -0.0089(8) -0.0045(9)
C22 0.0204(11) 0.0249(12) 0.0196(10) -0.0029(9) -0.0077(9) -0.0066(9)
C23 0.0284(13) 0.0282(13) 0.0232(11) -0.0018(10) -0.0109(10) -0.0112(11)
C24 0.0381(15) 0.0217(12) 0.0275(12) -0.0040(10) -0.0182(11) -0.0060(11)
C25 0.0308(13) 0.0246(12) 0.0183(10) -0.0057(9) -0.0107(10) 0.0003(10)
C26 0.0225(12) 0.0284(13) 0.0162(10) -0.0036(9) -0.0078(9) -0.0051(10)
C27 0.0368(17) 0.0321(16) 0.0481(18) -0.0005(13) -0.0166(14) -0.0178(13)
C28 0.0462(18) 0.0297(15) 0.0383(15) -0.0159(13) -0.0136(14) 0.0031(13)
C29 0.0165(10) 0.0257(12) 0.0110(9) -0.0036(8) -0.0027(8) -0.0049(9)
C30 0.0218(11) 0.0217(11) 0.0163(10) -0.0018(9) -0.0063(9) -0.0053(9)
C31 0.0220(12) 0.0260(12) 0.0181(10) -0.0038(9) -0.0048(9) -0.0085(10)
C32 0.0193(11) 0.0330(14) 0.0179(10) -0.0050(10) -0.0065(9) -0.0081(10)
C33 0.0206(11) 0.0289(13) 0.0155(10) 0.0012(9) -0.0060(9) -0.0086(10)
C34 0.0220(12) 0.0275(13) 0.0154(10) -0.0004(9) -0.0051(9) -0.0087(10)
C35 0.0346(15) 0.0304(14) 0.0301(13) -0.0028(11) -0.0137(12) -0.0124(12)
C36 0.0361(16) 0.0374(16) 0.0268(13) 0.0064(11) -0.0185(12) -0.0154(13)
C37 0.0175(10) 0.0262(12) 0.0170(10) -0.0035(9) -0.0073(8) -0.0064(9)
C38 0.0237(12) 0.0230(12) 0.0192(10) -0.0031(9) -0.0081(9) -0.0072(9)
C39 0.0253(12) 0.0260(13) 0.0235(11) 0.0025(10) -0.0132(10) -0.0074(10)
C40 0.0284(13) 0.0346(15) 0.0186(11) 0.0005(10) -0.0103(10) -0.0090(11)
C41 0.0236(12) 0.0388(15) 0.0172(11) -0.0065(10) -0.0061(9) -0.0055(11)
C42 0.0220(12) 0.0270(13) 0.0183(10) -0.0037(9) -0.0079(9) -0.0024(10)
C43 0.0375(16) 0.0275(14) 0.0303(13) 0.0016(11) -0.0153(12) -0.0070(12)
C44 0.0418(18) 0.049(2) 0.0217(13) -0.0120(13) -0.0034(12) -0.0045(15)
C45 0.107(4) 0.086(4) 0.064(3) -0.019(3) -0.043(3) 0.003(3)
C46 0.104(4) 0.051(3) 0.058(2) -0.012(2) -0.025(3) 0.013(3)
C47 0.113(4) 0.035(2) 0.079(3) -0.016(2) -0.037(3) -0.012(2)
C48 0.058(3) 0.082(3) 0.074(3) -0.045(2) -0.007(2) -0.009(2)

loop_
_atom_type_symbol
_atom_type_description
_atom_type_scat_dispersion_real
_atom_type_scat_dispersion_imag
_atom_type_scat_source
C C 0.0033 0.0016 'International Tables Vol C Tables 4.2.6.8 and 6.1.1.4'
H H 0.0000 0.0000 'International Tables Vol C Tables 4.2.6.8 and 6.1.1.4'
B B 0.0013 0.0007 'International Tables Vol C Tables 4.2.6.8 and 6.1.1.4'
F F 0.0171 0.0103 'International Tables Vol C Tables 4.2.6.8 and 6.1.1.4'
N N 0.0061 0.0033 'International Tables Vol C Tables 4.2.6.8 and 6.1.1.4'
O O 0.0106 0.0060 'International Tables Vol C Tables 4.2.6.8 and 6.1.1.4'
Lu Lu -0.4720 5.8584 'International Tables Vol C Tables 4.2.6.8 and 6.1.1.4'

loop_
_geom_angle_atom_site_label_1
_geom_angle_atom_site_label_2
_geom_angle_atom_site_label_3
_geom_angle
_geom_angle_site_symmetry_1
_geom_angle_site_symmetry_3
C1A Lu1 C1B 70.4(2) . .
C1A Lu1 N1 36.24(14) . .
C1B Lu1 N1 102.72(16) . .
C1A Lu1 N2 102.06(15) . .
C1B Lu1 N2 35.29(15) . .
N1 Lu1 N2 125.72(8) . .
C1A Lu1 N3 139.36(15) . .
C1B Lu1 N3 139.40(16) . .
N1 Lu1 N3 103.25(10) . .
N2 Lu1 N3 104.28(9) . .
C1A Lu1 N4 87.39(14) . .
C1B Lu1 N4 86.86(15) . .
N1 Lu1 N4 72.89(8) . .
N2 Lu1 N4 72.76(7) . .
N3 Lu1 N4 71.79(9) . .
C1A Lu1 Lu1 103.86(13) . 2_656
C1B Lu1 Lu1 103.79(14) . 2_656
N1 Lu1 Lu1 111.93(6) . 2_656
N2 Lu1 Lu1 111.29(5) . 2_656
N3 Lu1 Lu1 94.73(7) . 2_656
N4 Lu1 Lu1 166.50(5) . 2_656
C1A Lu1 H1 119.1(7) . .
C1B Lu1 H1 82.3(8) . .
N1 Lu1 H1 141.7(7) . .
N2 Lu1 H1 79.6(8) . .
N3 Lu1 H1 95.8(7) . .
N4 Lu1 H1 145.3(7) . .
Lu1 Lu1 H1 32.6(8) 2_656 .
C46 O1 C47 115.6(3) . .
C7A N1 C1A 115.1(4) . .
C7A N1 C2A 108.8(4) . .
C1A N1 C2A 114.6(4) . .
C4B N1 C9B 112.3(5) . .
C4B N1 C3B 109.0(5) . .
C9B N1 C3B 106.4(6) . .
C4B N1 Lu1 114.1(3) . .
C7A N1 Lu1 116.0(3) . .
C1A N1 Lu1 69.3(2) . .
C2A N1 Lu1 127.4(3) . .
C9B N1 Lu1 106.1(4) . .
C3B N1 Lu1 108.6(3) . .
C1B N2 C7B 116.1(5) . .
C1B N2 C2B 114.1(4) . .
C7B N2 C2B 110.5(5) . .
C4A N2 C3A 108.0(3) . .
C4A N2 C9A 111.2(4) . .
C3A N2 C9A 103.7(4) . .
C1B N2 Lu1 70.0(3) . .
C4A N2 Lu1 114.6(3) . .
C7B N2 Lu1 114.6(5) . .
C2B N2 Lu1 125.9(4) . .
C3A N2 Lu1 110.4(2) . .
C9A N2 Lu1 108.4(4) . .
C6B N3 C11B 126.2(12) . .
C5A N3 C11A 117.4(8) . .
C5A N3 C6A 101.8(4) . .
C11A N3 C6A 101.0(8) . .
C6B N3 C5B 98.3(5) . .
C11B N3 C5B 99.0(11) . .
C6B N3 Lu1 116.3(3) . .
C11B N3 Lu1 110.4(12) . .
C5A N3 Lu1 116.9(3) . .
C11A N3 Lu1 113.5(8) . .
C6A N3 Lu1 102.5(2) . .
C5B N3 Lu1 99.4(3) . .
C10A N4 C12A 110.6(3) . .
C10B N4 C8B 111.0(6) . .
C10A N4 C8A 109.5(4) . .
C12A N4 C8A 108.8(4) . .
C10B N4 C12B 113.2(5) . .
C8B N4 C12B 106.2(5) . .
C10A N4 Lu1 111.0(3) . .
C10B N4 Lu1 110.8(4) . .
C12A N4 Lu1 110.7(2) . .
C8B N4 Lu1 106.5(3) . .
C8A N4 Lu1 106.1(2) . .
C12B N4 Lu1 108.9(3) . .
C13 B1 C21 109.19(19) . .
C13 B1 C29 108.01(19) . .
C21 B1 C29 111.6(2) . .
C13 B1 C37 112.4(2) . .
C21 B1 C37 108.80(19) . .
C29 B1 C37 106.90(17) . .
N1 C1A Lu1 74.4(2) . .
N1 C1A H1A 116.1 . .
Lu1 C1A H1A 116.1 . .
N1 C1A H1B 116.1 . .
Lu1 C1A H1B 116.1 . .
H1A C1A H1B 113.0 . .
N1 C2A H2A 109.5 . .
N1 C2A H2B 109.5 . .
N1 C2A H2C 109.5 . .
N2 C3A H3A 109.5 . .
N2 C3A H3B 109.5 . .
N2 C3A H3C 109.5 . .
N2 C4A H4A 109.5 . .
N2 C4A H4B 109.5 . .
N2 C4A H4C 109.5 . .
N3 C5A H5A 109.5 . .
N3 C5A H5B 109.5 . .
N3 C5A H5C 109.5 . .
N3 C6A H6A 109.5 . .
N3 C6A H6B 109.5 . .
N3 C6A H6C 109.5 . .
N1 C7A C8A 112.5(5) . .
N1 C7A H7A 109.1 . .
C8A C7A H7A 109.1 . .
N1 C7A H7B 109.1 . .
C8A C7A H7B 109.1 . .
H7A C7A H7B 107.8 . .
N4 C8A C7A 112.1(5) . .
N4 C8A H8A 109.2 . .
C7A C8A H8A 109.2 . .
N4 C8A H8B 109.2 . .
C7A C8A H8B 109.2 . .
H8A C8A H8B 107.9 . .
C10A C9A N2 109.0(6) . .
C10A C9A H9A 109.9 . .
N2 C9A H9A 109.9 . .
C10A C9A H9B 109.9 . .
N2 C9A H9B 109.9 . .
H9A C9A H9B 108.3 . .
N4 C10A C9A 111.4(5) . .
N4 C10A H10A 109.3 . .
C9A C10A H10A 109.3 . .
N4 C10A H10B 109.3 . .
C9A C10A H10B 109.3 . .
H10A C10A H10B 108.0 . .
N3 C11A C12A 114.0(13) . .
N3 C11A H11A 108.7 . .
C12A C11A H11A 108.7 . .
N3 C11A H11B 108.7 . .
C12A C11A H11B 108.7 . .
H11A C11A H11B 107.6 . .
N4 C12A C11A 112.4(8) . .
N4 C12A H12A 109.1 . .
C11A C12A H12A 109.1 . .
N4 C12A H12B 109.1 . .
C11A C12A H12B 109.1 . .
H12A C12A H12B 107.9 . .
N2 C1B Lu1 74.7(3) . .
N2 C1B H1C 116.0 . .
Lu1 C1B H1C 116.0 . .
N2 C1B H1D 116.0 . .
Lu1 C1B H1D 116.0 . .
H1C C1B H1D 113.0 . .
N2 C2B H2D 109.5 . .
N2 C2B H2E 109.5 . .
H2D C2B H2E 109.5 . .
N2 C2B H2F 109.5 . .
H2D C2B H2F 109.5 . .
H2E C2B H2F 109.5 . .
N1 C3B H3D 109.5 . .
N1 C3B H3E 109.5 . .
H3D C3B H3E 109.5 . .
N1 C3B H3F 109.5 . .
H3D C3B H3F 109.5 . .
H3E C3B H3F 109.5 . .
N1 C4B H4D 109.5 . .
N1 C4B H4E 109.5 . .
H4D C4B H4E 109.5 . .
N1 C4B H4F 109.5 . .
H4D C4B H4F 109.5 . .
H4E C4B H4F 109.5 . .
N3 C5B H5D 109.5 . .
N3 C5B H5E 109.5 . .
H5D C5B H5E 109.5 . .
N3 C5B H5F 109.5 . .
H5D C5B H5F 109.5 . .
H5E C5B H5F 109.5 . .
N3 C6B H6D 109.5 . .
N3 C6B H6E 109.5 . .
H6D C6B H6E 109.5 . .
N3 C6B H6F 109.5 . .
H6D C6B H6F 109.5 . .
H6E C6B H6F 109.5 . .
N2 C7B C8B 113.7(8) . .
N2 C7B H7C 108.8 . .
C8B C7B H7C 108.8 . .
N2 C7B H7D 108.8 . .
C8B C7B H7D 108.8 . .
H7C C7B H7D 107.7 . .
C7B C8B N4 113.9(7) . .
C7B C8B H8C 108.8 . .
N4 C8B H8C 108.8 . .
C7B C8B H8D 108.8 . .
N4 C8B H8D 108.8 . .
H8C C8B H8D 107.7 . .
C10B C9B N1 112.3(8) . .
C10B C9B H9C 109.1 . .
N1 C9B H9C 109.1 . .
C10B C9B H9D 109.1 . .
N1 C9B H9D 109.1 . .
H9C C9B H9D 107.9 . .
N4 C10B C9B 110.2(6) . .
N4 C10B H10C 109.6 . .
C9B C10B H10C 109.6 . .
N4 C10B H10D 109.6 . .
C9B C10B H10D 109.6 . .
H10C C10B H10D 108.1 . .
N3 C11B C12B 123.0(17) . .
N3 C11B H11C 106.6 . .
C12B C11B H11C 106.6 . .
N3 C11B H11D 106.6 . .
C12B C11B H11D 106.6 . .
H11C C11B H11D 106.5 . .
C11B C12B N4 108.1(12) . .
C11B C12B H12C 110.1 . .
N4 C12B H12C 110.1 . .
C11B C12B H12D 110.1 . .
N4 C12B H12D 110.1 . .
H12C C12B H12D 108.4 . .
C14 C13 C18 114.5(2) . .
C14 C13 B1 123.4(2) . .
C18 C13 B1 121.8(2) . .
C15 C14 C13 123.4(2) . .
C15 C14 H14 118.3 . .
C13 C14 H14 118.3 . .
C14 C15 C16 121.0(2) . .
C14 C15 C19 119.0(2) . .
C16 C15 C19 120.0(3) . .
C17 C16 C15 116.9(3) . .
C17 C16 H16 121.6 . .
C15 C16 H16 121.6 . .
C18 C17 C16 121.5(2) . .
C18 C17 C20 119.6(2) . .
C16 C17 C20 118.8(3) . .
C17 C18 C13 122.7(2) . .
C17 C18 H18 118.6 . .
C13 C18 H18 118.6 . .
F2 C19 F1 107.4(3) . .
F2 C19 F3 106.3(3) . .
F1 C19 F3 103.2(2) . .
F2 C19 C15 115.1(2) . .
F1 C19 C15 112.2(2) . .
F3 C19 C15 111.8(3) . .
F5B C20 F4B 107.1(6) . .
F6A C20 F4A 107.2(4) . .
F6A C20 F5A 104.7(4) . .
F4A C20 F5A 106.1(4) . .
F5B C20 F6B 103.6(5) . .
F4B C20 F6B 108.6(6) . .
F5B C20 C17 115.2(5) . .
F4B C20 C17 112.2(5) . .
F6A C20 C17 113.0(4) . .
F4A C20 C17 113.8(3) . .
F5A C20 C17 111.4(4) . .
F6B C20 C17 109.6(5) . .
C26 C21 C22 114.8(2) . .
C26 C21 B1 121.8(2) . .
C22 C21 B1 123.3(2) . .
C23 C22 C21 122.4(3) . .
C23 C22 H22 118.8 . .
C21 C22 H22 118.8 . .
C24 C23 C22 121.4(2) . .
C24 C23 C27 119.8(3) . .
C22 C23 C27 118.7(3) . .
C23 C24 C25 117.5(2) . .
C23 C24 H24 121.3 . .
C25 C24 H24 121.3 . .
C24 C25 C26 120.7(3) . .
C24 C25 C28 121.1(3) . .
C26 C25 C28 118.2(2) . .
C25 C26 C21 123.1(2) . .
C25 C26 H26 118.4 . .
C21 C26 H26 118.4 . .
F7 C27 F9 107.7(3) . .
F7 C27 F8 104.2(3) . .
F9 C27 F8 104.9(2) . .
F7 C27 C23 114.4(2) . .
F9 C27 C23 112.8(3) . .
F8 C27 C23 112.1(2) . .
F12 C28 F10 107.6(3) . .
F12 C28 F11 105.7(2) . .
F10 C28 F11 104.0(3) . .
F12 C28 C25 114.2(3) . .
F10 C28 C25 112.9(2) . .
F11 C28 C25 111.7(2) . .
C30 C29 C34 115.93(19) . .
C30 C29 B1 121.5(2) . .
C34 C29 B1 122.2(2) . .
C29 C30 C31 122.2(2) . .
C29 C30 H30 118.9 . .
C31 C30 H30 118.9 . .
C32 C31 C30 120.8(2) . .
C32 C31 C35 118.9(2) . .
C30 C31 C35 120.2(2) . .
C33 C32 C31 117.9(2) . .
C33 C32 H32 121.0 . .
C31 C32 H32 121.0 . .
C32 C33 C34 121.3(2) . .
C32 C33 C36 119.5(2) . .
C34 C33 C36 119.2(2) . .
C33 C34 C29 121.8(2) . .
C33 C34 H34 119.1 . .
C29 C34 H34 119.1 . .
F13 C35 F15 107.1(2) . .
F13 C35 F14 104.5(2) . .
F15 C35 F14 105.9(2) . .
F13 C35 C31 113.8(2) . .
F15 C35 C31 113.4(2) . .
F14 C35 C31 111.4(2) . .
F16 C36 F17 106.5(3) . .
F16 C36 F18 105.3(2) . .
F17 C36 F18 107.4(2) . .
F16 C36 C33 113.0(2) . .
F17 C36 C33 112.3(2) . .
F18 C36 C33 111.9(3) . .
C42 C37 C38 116.0(2) . .
C42 C37 B1 121.0(2) . .
C38 C37 B1 122.9(2) . .
C37 C38 C39 121.6(2) . .
C37 C38 H38 119.2 . .
C39 C38 H38 119.2 . .
C40 C39 C38 120.9(2) . .
C40 C39 C43 119.3(2) . .
C38 C39 C43 119.6(3) . .
C41 C40 C39 118.3(2) . .
C41 C40 H40 120.9 . .
C39 C40 H40 120.9 . .
C40 C41 C42 120.9(3) . .
C40 C41 C44 120.8(2) . .
C42 C41 C44 118.3(3) . .
C37 C42 C41 122.3(2) . .
C37 C42 H42 118.9 . .
C41 C42 H42 118.9 . .
F21 C43 F20 106.5(2) . .
F21 C43 F19 106.4(3) . .
F20 C43 F19 104.8(2) . .
F21 C43 C39 114.1(2) . .
F20 C43 C39 112.7(3) . .
F19 C43 C39 111.8(2) . .
F22B C44 F23B 113.8(12) . .
F24A C44 F22A 109.1(3) . .
F24A C44 F23A 105.2(4) . .
F22A C44 F23A 103.8(3) . .
F22B C44 F24B 99.1(9) . .
F23B C44 F24B 101.6(9) . .
F22B C44 C41 118.0(8) . .
F23B C44 C41 116.5(5) . .
F24A C44 C41 113.7(3) . .
F22A C44 C41 112.5(3) . .
F23A C44 C41 111.8(2) . .
F24B C44 C41 103.9(5) . .
C46 C45 H45A 109.5 . .
C46 C45 H45B 109.5 . .
H45A C45 H45B 109.5 . .
C46 C45 H45C 109.5 . .
H45A C45 H45C 109.5 . .
H45B C45 H45C 109.5 . .
O1 C46 C45 112.9(4) . .
O1 C46 H46A 109.0 . .
C45 C46 H46A 109.0 . .
O1 C46 H46B 109.0 . .
C45 C46 H46B 109.0 . .
H46A C46 H46B 107.8 . .
O1 C47 C48 111.6(3) . .
O1 C47 H47A 109.3 . .
C48 C47 H47A 109.3 . .
O1 C47 H47B 109.3 . .
C48 C47 H47B 109.3 . .
H47A C47 H47B 108.0 . .
C47 C48 H48A 109.5 . .
C47 C48 H48B 109.5 . .
H48A C48 H48B 109.5 . .
C47 C48 H48C 109.5 . .
H48A C48 H48C 109.5 . .
H48B C48 H48C 109.5 . .

loop_
_geom_bond_atom_site_label_1
_geom_bond_atom_site_label_2
_geom_bond_distance
_geom_bond_site_symmetry_2
Lu1 C1A 2.328(5) .
Lu1 C1B 2.336(6) .
Lu1 N1 2.397(2) .
Lu1 N2 2.398(2) .
Lu1 N3 2.459(2) .
Lu1 N4 2.484(2) .
Lu1 Lu1 3.5147(2) 2_656
Lu1 H1 2.01(3) .
O1 C46 1.378(5) .
O1 C47 1.399(4) .
N1 C4B 1.444(8) .
N1 C7A 1.448(8) .
N1 C1A 1.471(6) .
N1 C2A 1.495(6) .
N1 C9B 1.515(10) .
N1 C3B 1.548(7) .
N2 C1B 1.436(6) .
N2 C4A 1.450(5) .
N2 C7B 1.464(12) .
N2 C2B 1.478(7) .
N2 C3A 1.518(5) .
N2 C9A 1.534(9) .
N3 C6B 1.350(8) .
N3 C11B 1.37(3) .
N3 C5A 1.370(6) .
N3 C11A 1.47(2) .
N3 C6A 1.675(7) .
N3 C5B 1.754(7) .
N4 C10A 1.447(6) .
N4 C10B 1.447(9) .
N4 C12A 1.493(6) .
N4 C8B 1.508(9) .
N4 C8A 1.528(6) .
N4 C12B 1.542(8) .
F1 C19 1.333(3) .
F2 C19 1.299(4) .
F3 C19 1.335(4) .
F4A C20 1.334(7) .
F5A C20 1.381(7) .
F6A C20 1.305(6) .
F4B C20 1.299(11) .
F5B C20 1.266(9) .
F6B C20 1.411(10) .
F7 C27 1.308(4) .
F8 C27 1.356(4) .
F9 C27 1.329(4) .
F10 C28 1.337(3) .
F11 C28 1.352(4) .
F12 C28 1.316(3) .
F13 C35 1.322(3) .
F14 C35 1.346(4) .
F15 C35 1.324(3) .
F16 C36 1.330(4) .
F17 C36 1.330(3) .
F18 C36 1.333(3) .
F19 C43 1.351(3) .
F20 C43 1.346(3) .
F21 C43 1.318(3) .
F22A C44 1.336(4) .
F23A C44 1.358(4) .
F24A C44 1.309(4) .
F22B C44 1.185(15) .
F23B C44 1.253(13) .
F24B C44 1.456(10) .
B1 C13 1.626(4) .
B1 C21 1.638(4) .
B1 C29 1.643(3) .
B1 C37 1.669(3) .
C1A H1A 0.9900 .
C1A H1B 0.9900 .
C2A H2A 0.9800 .
C2A H2B 0.9800 .
C2A H2C 0.9800 .
C3A H3A 0.9800 .
C3A H3B 0.9800 .
C3A H3C 0.9800 .
C4A H4A 0.9800 .
C4A H4B 0.9800 .
C4A H4C 0.9800 .
C5A H5A 0.9800 .
C5A H5B 0.9800 .
C5A H5C 0.9800 .
C6A H6A 0.9800 .
C6A H6B 0.9800 .
C6A H6C 0.9800 .
C7A C8A 1.534(9) .
C7A H7A 0.9900 .
C7A H7B 0.9900 .
C8A H8A 0.9900 .
C8A H8B 0.9900 .
C9A C10A 1.517(10) .
C9A H9A 0.9900 .
C9A H9B 0.9900 .
C10A H10A 0.9900 .
C10A H10B 0.9900 .
C11A C12A 1.51(2) .
C11A H11A 0.9900 .
C11A H11B 0.9900 .
C12A H12A 0.9900 .
C12A H12B 0.9900 .
C1B H1C 0.9900 .
C1B H1D 0.9900 .
C2B H2D 0.9800 .
C2B H2E 0.9800 .
C2B H2F 0.9800 .
C3B H3D 0.9800 .
C3B H3E 0.9800 .
C3B H3F 0.9800 .
C4B H4D 0.9800 .
C4B H4E 0.9800 .
C4B H4F 0.9800 .
C5B H5D 0.9800 .
C5B H5E 0.9800 .
C5B H5F 0.9800 .
C6B H6D 0.9800 .
C6B H6E 0.9800 .
C6B H6F 0.9800 .
C7B C8B 1.473(15) .
C7B H7C 0.9900 .
C7B H7D 0.9900 .
C8B H8C 0.9900 .
C8B H8D 0.9900 .
C9B C10B 1.473(15) .
C9B H9C 0.9900 .
C9B H9D 0.9900 .
C10B H10C 0.9900 .
C10B H10D 0.9900 .
C11B C12B 1.44(3) .
C11B H11C 0.9900 .
C11B H11D 0.9900 .
C12B H12C 0.9900 .
C12B H12D 0.9900 .
C13 C14 1.398(3) .
C13 C18 1.409(3) .
C14 C15 1.383(4) .
C14 H14 0.9500 .
C15 C16 1.395(3) .
C15 C19 1.489(4) .
C16 C17 1.393(4) .
C16 H16 0.9500 .
C17 C18 1.381(4) .
C17 C20 1.499(4) .
C18 H18 0.9500 .
C21 C26 1.397(4) .
C21 C22 1.400(3) .
C22 C23 1.390(4) .
C22 H22 0.9500 .
C23 C24 1.382(4) .
C23 C27 1.502(4) .
C24 C25 1.386(4) .
C24 H24 0.9500 .
C25 C26 1.390(4) .
C25 C28 1.492(4) .
C26 H26 0.9500 .
C29 C30 1.396(3) .
C29 C34 1.404(3) .
C30 C31 1.396(3) .
C30 H30 0.9500 .
C31 C32 1.385(3) .
C31 C35 1.492(3) .
C32 C33 1.384(3) .
C32 H32 0.9500 .
C33 C34 1.391(3) .
C33 C36 1.501(3) .
C34 H34 0.9500 .
C37 C42 1.390(4) .
C37 C38 1.394(3) .
C38 C39 1.403(3) .
C38 H38 0.9500 .
C39 C40 1.379(4) .
C39 C43 1.482(4) .
C40 C41 1.369(4) .
C40 H40 0.9500 .
C41 C42 1.398(3) .
C41 C44 1.503(4) .
C42 H42 0.9500 .
C45 C46 1.455(6) .
C45 H45A 0.9800 .
C45 H45B 0.9800 .
C45 H45C 0.9800 .
C46 H46A 0.9900 .
C46 H46B 0.9900 .
C47 C48 1.452(6) .
C47 H47A 0.9900 .
C47 H47B 0.9900 .
C48 H48A 0.9800 .
C48 H48B 0.9800 .
C48 H48C 0.9800 .

loop_
_geom_torsion_atom_site_label_1
_geom_torsion_atom_site_label_2
_geom_torsion_atom_site_label_3
_geom_torsion_atom_site_label_4
_geom_torsion
_geom_torsion_site_symmetry_1
C1A Lu1 N1 C4B -148.8(5) .
C1B Lu1 N1 C4B -176.0(4) .
N2 Lu1 N1 C4B 154.3(4) .
N3 Lu1 N1 C4B 35.5(4) .
N4 Lu1 N1 C4B 101.4(4) .
Lu1 Lu1 N1 C4B -65.2(4) 2_656
C1A Lu1 N1 C7A 108.7(4) .
C1B Lu1 N1 C7A 81.5(4) .
N2 Lu1 N1 C7A 51.7(4) .
N3 Lu1 N1 C7A -67.0(4) .
N4 Lu1 N1 C7A -1.1(4) .
Lu1 Lu1 N1 C7A -167.8(3) 2_656
C1B Lu1 N1 C1A -27.2(3) .
N2 Lu1 N1 C1A -56.9(3) .
N3 Lu1 N1 C1A -175.7(3) .
N4 Lu1 N1 C1A -109.8(3) .
Lu1 Lu1 N1 C1A 83.5(3) 2_656
C1A Lu1 N1 C2A -105.8(5) .
C1B Lu1 N1 C2A -133.0(4) .
N2 Lu1 N1 C2A -162.7(4) .
N3 Lu1 N1 C2A 78.5(4) .
N4 Lu1 N1 C2A 144.4(4) .
Lu1 Lu1 N1 C2A -22.2(4) 2_656
C1A Lu1 N1 C9B 87.1(5) .
C1B Lu1 N1 C9B 59.9(5) .
N2 Lu1 N1 C9B 30.1(5) .
N3 Lu1 N1 C9B -88.6(5) .
N4 Lu1 N1 C9B -22.8(4) .
Lu1 Lu1 N1 C9B 170.6(4) 2_656
C1A Lu1 N1 C3B -27.0(4) .
C1B Lu1 N1 C3B -54.2(4) .
N2 Lu1 N1 C3B -83.9(4) .
N3 Lu1 N1 C3B 157.3(3) .
N4 Lu1 N1 C3B -136.8(4) .
Lu1 Lu1 N1 C3B 56.6(4) 2_656
C1A Lu1 N2 C1B 26.4(3) .
N1 Lu1 N2 C1B 56.9(3) .
N3 Lu1 N2 C1B 175.2(3) .
N4 Lu1 N2 C1B 109.8(3) .
Lu1 Lu1 N2 C1B -83.8(3) 2_656
C1A Lu1 N2 C4A 174.8(3) .
C1B Lu1 N2 C4A 148.3(4) .
N1 Lu1 N2 C4A -154.8(3) .
N3 Lu1 N2 C4A -36.5(3) .
N4 Lu1 N2 C4A -101.9(3) .
Lu1 Lu1 N2 C4A 64.5(3) 2_656
C1A Lu1 N2 C7B -83.9(5) .
C1B Lu1 N2 C7B -110.4(5) .
N1 Lu1 N2 C7B -53.5(5) .
N3 Lu1 N2 C7B 64.8(5) .
N4 Lu1 N2 C7B -0.6(4) .
Lu1 Lu1 N2 C7B 165.8(4) 2_656
C1A Lu1 N2 C2B 132.3(4) .
C1B Lu1 N2 C2B 105.8(5) .
N1 Lu1 N2 C2B 162.7(4) .
N3 Lu1 N2 C2B -79.0(4) .
N4 Lu1 N2 C2B -144.3(4) .
Lu1 Lu1 N2 C2B 22.0(4) 2_656
C1A Lu1 N2 C3A 52.6(3) .
C1B Lu1 N2 C3A 26.1(3) .
N1 Lu1 N2 C3A 83.0(3) .
N3 Lu1 N2 C3A -158.7(3) .
N4 Lu1 N2 C3A 136.0(3) .
Lu1 Lu1 N2 C3A -57.7(3) 2_656
C1A Lu1 N2 C9A -60.4(3) .
C1B Lu1 N2 C9A -86.8(4) .
N1 Lu1 N2 C9A -29.9(3) .
N3 Lu1 N2 C9A 88.4(3) .
N4 Lu1 N2 C9A 23.0(3) .
Lu1 Lu1 N2 C9A -170.6(3) 2_656
C1A Lu1 N3 C6B -92.6(5) .
C1B Lu1 N3 C6B 142.8(5) .
N1 Lu1 N3 C6B -88.7(5) .
N2 Lu1 N3 C6B 138.5(5) .
N4 Lu1 N3 C6B -155.4(5) .
Lu1 Lu1 N3 C6B 25.2(5) 2_656
C1A Lu1 N3 C11B 59.9(12) .
C1B Lu1 N3 C11B -64.7(12) .
N1 Lu1 N3 C11B 63.8(12) .
N2 Lu1 N3 C11B -68.9(12) .
N4 Lu1 N3 C11B -2.9(12) .
Lu1 Lu1 N3 C11B 177.7(12) 2_656
C1A Lu1 N3 C5A -149.0(4) .
C1B Lu1 N3 C5A 86.3(4) .
N1 Lu1 N3 C5A -145.2(4) .
N2 Lu1 N3 C5A 82.1(4) .
N4 Lu1 N3 C5A 148.1(4) .
Lu1 Lu1 N3 C5A -31.3(4) 2_656
C1A Lu1 N3 C11A 69.4(9) .
C1B Lu1 N3 C11A -55.2(9) .
N1 Lu1 N3 C11A 73.3(9) .
N2 Lu1 N3 C11A -59.5(9) .
N4 Lu1 N3 C11A 6.6(9) .
Lu1 Lu1 N3 C11A -172.9(9) 2_656
C1A Lu1 N3 C6A -38.7(3) .
C1B Lu1 N3 C6A -163.3(3) .
N1 Lu1 N3 C6A -34.8(2) .
N2 Lu1 N3 C6A -167.6(2) .
N4 Lu1 N3 C6A -101.5(2) .
Lu1 Lu1 N3 C6A 79.1(2) 2_656
C1A Lu1 N3 C5B 163.3(3) .
C1B Lu1 N3 C5B 38.6(4) .
N1 Lu1 N3 C5B 167.1(3) .
N2 Lu1 N3 C5B 34.4(3) .
N4 Lu1 N3 C5B 100.5(3) .
Lu1 Lu1 N3 C5B -79.0(3) 2_656
C1A Lu1 N4 C10A 110.0(3) .
C1B Lu1 N4 C10A 39.5(3) .
N1 Lu1 N4 C10A 143.8(3) .
N2 Lu1 N4 C10A 6.5(3) .
N3 Lu1 N4 C10A -105.5(3) .
Lu1 Lu1 N4 C10A -103.1(4) 2_656
C1A Lu1 N4 C10B -39.4(5) .
C1B Lu1 N4 C10B -109.9(5) .
N1 Lu1 N4 C10B -5.6(4) .
N2 Lu1 N4 C10B -142.9(5) .
N3 Lu1 N4 C10B 105.2(5) .
Lu1 Lu1 N4 C10B 107.5(5) 2_656
C1A Lu1 N4 C12A -126.7(3) .
C1B Lu1 N4 C12A 162.7(3) .
N1 Lu1 N4 C12A -92.9(3) .
N2 Lu1 N4 C12A 129.8(3) .
N3 Lu1 N4 C12A 17.8(3) .
Lu1 Lu1 N4 C12A 20.1(4) 2_656
C1A Lu1 N4 C8B 81.4(4) .
C1B Lu1 N4 C8B 10.9(4) .
N1 Lu1 N4 C8B 115.2(4) .
N2 Lu1 N4 C8B -22.1(4) .
N3 Lu1 N4 C8B -134.1(4) .
Lu1 Lu1 N4 C8B -131.7(4) 2_656
C1A Lu1 N4 C8A -8.8(3) .
C1B Lu1 N4 C8A -79.4(3) .
N1 Lu1 N4 C8A 25.0(3) .
N2 Lu1 N4 C8A -112.3(3) .
N3 Lu1 N4 C8A 135.7(3) .
Lu1 Lu1 N4 C8A 138.0(3) 2_656
C1A Lu1 N4 C12B -164.5(4) .
C1B Lu1 N4 C12B 125.0(4) .
N1 Lu1 N4 C12B -130.6(4) .
N2 Lu1 N4 C12B 92.1(4) .
N3 Lu1 N4 C12B -19.9(4) .
Lu1 Lu1 N4 C12B -17.6(5) 2_656
C4B N1 C1A Lu1 102.6(8) .
C7A N1 C1A Lu1 -110.0(4) .
C2A N1 C1A Lu1 122.7(3) .
C9B N1 C1A Lu1 -106.1(5) .
C3B N1 C1A Lu1 144.2(5) .
C1B Lu1 C1A N1 151.8(3) .
N2 Lu1 C1A N1 135.9(2) .
N3 Lu1 C1A N1 6.4(4) .
N4 Lu1 C1A N1 64.2(2) .
Lu1 Lu1 C1A N1 -108.3(2) 2_656
C4B N1 C7A C8A -140.8(6) .
C1A N1 C7A C8A 54.3(7) .
C2A N1 C7A C8A -175.5(5) .
C9B N1 C7A C8A 44.2(15) .
C3B N1 C7A C8A 107.6(6) .
Lu1 N1 C7A C8A -23.8(7) .
C10A N4 C8A C7A -166.8(5) .
C10B N4 C8A C7A 56.9(10) .
C12A N4 C8A C7A 72.2(5) .
C8B N4 C8A C7A -153.0(6) .
C12B N4 C8A C7A 97.6(7) .
Lu1 N4 C8A C7A -47.0(5) .
N1 C7A C8A N4 49.1(7) .
C1B N2 C9A C10A -120.4(5) .
C4A N2 C9A C10A 76.4(6) .
C7B N2 C9A C10A 59.6(16) .
C2B N2 C9A C10A 117.1(7) .
C3A N2 C9A C10A -167.8(5) .
Lu1 N2 C9A C10A -50.4(5) .
C10B N4 C10A C9A 106.3(7) .
C12A N4 C10A C9A -159.4(5) .
C8B N4 C10A C9A 49.5(9) .
C8A N4 C10A C9A 80.7(6) .
C12B N4 C10A C9A -142.4(6) .
Lu1 N4 C10A C9A -36.1(6) .
N2 C9A C10A N4 59.2(7) .
C6B N3 C11A C12A 128.9(12) .
C11B N3 C11A C12A 42(11) .
C5A N3 C11A C12A -172.1(9) .
C6A N3 C11A C12A 78.2(14) .
C5B N3 C11A C12A -130.9(13) .
Lu1 N3 C11A C12A -30.7(16) .
C10A N4 C12A C11A 83.1(10) .
C10B N4 C12A C11A -149.1(11) .
C8B N4 C12A C11A 101.0(11) .
C8A N4 C12A C11A -156.6(10) .
C12B N4 C12A C11A 53.4(11) .
Lu1 N4 C12A C11A -40.4(10) .
N3 C11A C12A N4 48.5(16) .
C4A N2 C1B Lu1 -104.7(8) .
C7B N2 C1B Lu1 108.4(5) .
C2B N2 C1B Lu1 -121.3(4) .
C3A N2 C1B Lu1 -146.2(4) .
C9A N2 C1B Lu1 108.4(4) .
C1A Lu1 C1B N2 -152.5(3) .
N1 Lu1 C1B N2 -135.8(2) .
N3 Lu1 C1B N2 -7.1(4) .
N4 Lu1 C1B N2 -64.1(2) .
Lu1 Lu1 C1B N2 107.5(2) 2_656
C1B N2 C7B C8B -53.9(10) .
C4A N2 C7B C8B 141.7(8) .
C2B N2 C7B C8B 174.1(7) .
C3A N2 C7B C8B -108.1(8) .
C9A N2 C7B C8B -53.8(16) .
Lu1 N2 C7B C8B 24.8(9) .
N2 C7B C8B N4 -48.3(10) .
C10A N4 C8B C7B -59.3(11) .
C10B N4 C8B C7B 165.2(8) .
C12A N4 C8B C7B -97.9(8) .
C8A N4 C8B C7B 150.0(8) .
C12B N4 C8B C7B -71.4(8) .
Lu1 N4 C8B C7B 44.5(8) .
C4B N1 C9B C10B -73.1(8) .
C7A N1 C9B C10B -67.8(17) .
C1A N1 C9B C10B 121.4(7) .
C2A N1 C9B C10B -115.4(8) .
C3B N1 C9B C10B 167.6(6) .
Lu1 N1 C9B C10B 52.1(7) .
C10A N4 C10B C9B -108.0(7) .
C12A N4 C10B C9B 143.2(8) .
C8B N4 C10B C9B -83.6(8) .
C8A N4 C10B C9B -51.4(8) .
C12B N4 C10B C9B 157.1(7) .
Lu1 N4 C10B C9B 34.5(8) .
N1 C9B C10B N4 -60.2(9) .
C6B N3 C11B C12B 179.9(14) .
C5A N3 C11B C12B -117.5(19) .
C11A N3 C11B C12B -80(12) .
C6A N3 C11B C12B 135(2) .
C5B N3 C11B C12B -73(2) .
Lu1 N3 C11B C12B 31(2) .
N3 C11B C12B N4 -50(2) .
C10A N4 C12B C11B 148.4(12) .
C10B N4 C12B C11B -84.0(12) .
C12A N4 C12B C11B -59.8(12) .
C8B N4 C12B C11B 154.0(11) .
C8A N4 C12B C11B -104.3(12) .
Lu1 N4 C12B C11B 39.7(12) .
C21 B1 C13 C14 83.7(3) .
C29 B1 C13 C14 -154.9(2) .
C37 B1 C13 C14 -37.2(3) .
C21 B1 C13 C18 -90.4(2) .
C29 B1 C13 C18 31.0(3) .
C37 B1 C13 C18 148.7(2) .
C18 C13 C14 C15 -2.6(3) .
B1 C13 C14 C15 -177.1(2) .
C13 C14 C15 C16 2.4(4) .
C13 C14 C15 C19 -179.2(2) .
C14 C15 C16 C17 -0.7(4) .
C19 C15 C16 C17 -179.1(3) .
C15 C16 C17 C18 -0.7(4) .
C15 C16 C17 C20 177.7(3) .
C16 C17 C18 C13 0.4(4) .
C20 C17 C18 C13 -178.0(2) .
C14 C13 C18 C17 1.2(3) .
B1 C13 C18 C17 175.8(2) .
C14 C15 C19 F2 178.7(3) .
C16 C15 C19 F2 -2.9(4) .
C14 C15 C19 F1 55.4(4) .
C16 C15 C19 F1 -126.2(3) .
C14 C15 C19 F3 -60.0(3) .
C16 C15 C19 F3 118.4(3) .
C18 C17 C20 F5B -174.9(9) .
C16 C17 C20 F5B 6.7(9) .
C18 C17 C20 F4B -51.9(9) .
C16 C17 C20 F4B 129.6(8) .
C18 C17 C20 F6A 96.6(7) .
C16 C17 C20 F6A -81.8(7) .
C18 C17 C20 F4A -25.9(6) .
C16 C17 C20 F4A 155.7(6) .
C18 C17 C20 F5A -145.8(5) .
C16 C17 C20 F5A 35.8(6) .
C18 C17 C20 F6B 68.9(8) .
C16 C17 C20 F6B -109.6(7) .
C13 B1 C21 C26 163.97(19) .
C29 B1 C21 C26 44.7(3) .
C37 B1 C21 C26 -73.0(3) .
C13 B1 C21 C22 -18.4(3) .
C29 B1 C21 C22 -137.7(2) .
C37 B1 C21 C22 104.6(2) .
C26 C21 C22 C23 1.5(3) .
B1 C21 C22 C23 -176.3(2) .
C21 C22 C23 C24 0.2(4) .
C21 C22 C23 C27 -179.2(2) .
C22 C23 C24 C25 -0.8(3) .
C27 C23 C24 C25 178.6(2) .
C23 C24 C25 C26 -0.3(3) .
C23 C24 C25 C28 -178.9(2) .
C24 C25 C26 C21 2.1(3) .
C28 C25 C26 C21 -179.3(2) .
C22 C21 C26 C25 -2.6(3) .
B1 C21 C26 C25 175.2(2) .
C24 C23 C27 F7 -103.3(3) .
C22 C23 C27 F7 76.1(3) .
C24 C23 C27 F9 20.2(4) .
C22 C23 C27 F9 -160.4(2) .
C24 C23 C27 F8 138.4(3) .
C22 C23 C27 F8 -42.3(3) .
C24 C25 C28 F12 -12.7(4) .
C26 C25 C28 F12 168.7(2) .
C24 C25 C28 F10 110.7(3) .
C26 C25 C28 F10 -67.9(3) .
C24 C25 C28 F11 -132.5(3) .
C26 C25 C28 F11 48.9(3) .
C13 B1 C29 C30 79.4(3) .
C21 B1 C29 C30 -160.6(2) .
C37 B1 C29 C30 -41.8(3) .
C13 B1 C29 C34 -93.5(3) .
C21 B1 C29 C34 26.5(3) .
C37 B1 C29 C34 145.4(2) .
C34 C29 C30 C31 0.6(4) .
B1 C29 C30 C31 -172.7(2) .
C29 C30 C31 C32 -0.5(4) .
C29 C30 C31 C35 -176.8(2) .
C30 C31 C32 C33 -0.6(4) .
C35 C31 C32 C33 175.8(3) .
C31 C32 C33 C34 1.5(4) .
C31 C32 C33 C36 179.1(3) .
C32 C33 C34 C29 -1.5(4) .
C36 C33 C34 C29 -179.1(3) .
C30 C29 C34 C33 0.4(4) .
B1 C29 C34 C33 173.6(2) .
C32 C31 C35 F13 155.5(2) .
C30 C31 C35 F13 -28.2(4) .
C32 C31 C35 F15 32.7(4) .
C30 C31 C35 F15 -151.0(3) .
C32 C31 C35 F14 -86.7(3) .
C30 C31 C35 F14 89.6(3) .
C32 C33 C36 F16 146.6(3) .
C34 C33 C36 F16 -35.8(4) .
C32 C33 C36 F17 26.0(4) .
C34 C33 C36 F17 -156.4(3) .
C32 C33 C36 F18 -94.8(3) .
C34 C33 C36 F18 82.9(3) .
C13 B1 C37 C42 159.1(2) .
C21 B1 C37 C42 38.0(3) .
C29 B1 C37 C42 -82.6(3) .
C13 B1 C37 C38 -24.7(3) .
C21 B1 C37 C38 -145.8(2) .
C29 B1 C37 C38 93.6(3) .
C42 C37 C38 C39 -1.5(3) .
B1 C37 C38 C39 -177.9(2) .
C37 C38 C39 C40 1.7(3) .
C37 C38 C39 C43 -174.1(2) .
C38 C39 C40 C41 -0.3(4) .
C43 C39 C40 C41 175.6(2) .
C39 C40 C41 C42 -1.2(4) .
C39 C40 C41 C44 -179.9(2) .
C38 C37 C42 C41 0.0(3) .
B1 C37 C42 C41 176.5(2) .
C40 C41 C42 C37 1.4(4) .
C44 C41 C42 C37 -179.9(2) .
C40 C39 C43 F21 154.9(3) .
C38 C39 C43 F21 -29.1(3) .
C40 C39 C43 F20 33.3(3) .
C38 C39 C43 F20 -150.7(2) .
C40 C39 C43 F19 -84.3(3) .
C38 C39 C43 F19 91.6(3) .
C40 C41 C44 F22B -52.4(12) .
C42 C41 C44 F22B 128.8(12) .
C40 C41 C44 F23B 166.8(11) .
C42 C41 C44 F23B -11.9(11) .
C40 C41 C44 F24A 107.7(4) .
C42 C41 C44 F24A -71.1(4) .
C40 C41 C44 F22A -17.0(4) .
C42 C41 C44 F22A 164.3(3) .
C40 C41 C44 F23A -133.4(3) .
C42 C41 C44 F23A 47.9(4) .
C40 C41 C44 F24B 56.0(6) .
C42 C41 C44 F24B -122.7(5) .
C47 O1 C46 C45 179.6(4) .
C46 O1 C47 C48 178.7(4) .
